data_7705126
loop_
_publ_author_name
'Houlihan, Joanna C. C.'
'Moratti, Stephen C.'
'Hanton, Lyall R.'

_publ_section_title
;
 Formation of a robust, double-walled LiMOF from an L-shaped
 di-substituted N-heterocyclic adamantane-based ligand.
;
_journal_issue 34
_journal_name_full 'Dalton transactions (Cambridge, England : 2003)'
_journal_page_first 12009
_journal_page_last 12017
_journal_paper_doi 10.1039/d0dt02437f
_journal_volume 49
_journal_year 2020
_chemical_formula_sum 'C24 H28 N2 O6 Zn'
_chemical_formula_weight 505.85
_space_group_crystal_system orthorhombic
_space_group_IT_number 46
_space_group_name_Hall 'I 2 -2a'
_space_group_name_H-M_alt 'I m a 2'
_atom_sites_solution_hydrogens geom
_audit_creation_method SHELXL-2018/3
_audit_update_record
;
2020-08-03 deposited with the CCDC.	2020-08-12 downloaded from the CCDC.
;
_cell_angle_alpha 90
_cell_angle_beta 90
_cell_angle_gamma 90
_cell_formula_units_Z 4
_cell_length_a 30.2657(13)
_cell_length_b 10.5305(4)
_cell_length_c 7.1124(3)
_cell_measurement_reflns_used 3006
_cell_measurement_temperature 100.01(10)
_cell_measurement_theta_max 71.8060
_cell_measurement_theta_min 4.3890
_cell_volume 2266.81(16)
_computing_cell_refinement 'CrysAlisPro 1.171.39.46 (Rigaku OD, 2018)'
_computing_data_collection 'CrysAlisPro 1.171.39.46 (Rigaku OD, 2018)'
_computing_data_reduction 'CrysAlisPro 1.171.39.46 (Rigaku OD, 2018)'
_computing_molecular_graphics SHELXTL
_computing_publication_material SHELXTL
_computing_structure_refinement 'SHELXL-2018/3 (Sheldrick, 2018)'
_computing_structure_solution 'SHELXT 2014/5 (Sheldrick, 2014)'
_diffrn_ambient_temperature 100.01(10)
_diffrn_detector_area_resol_mean 10.3449
_diffrn_measured_fraction_theta_full 0.999
_diffrn_measured_fraction_theta_max 0.990
_diffrn_measurement_device_type 'SuperNova, Dual, Cu at home/near, Atlas'
_diffrn_measurement_method '\w scans'
_diffrn_radiation_type CuK\a
_diffrn_radiation_wavelength 1.54184
_diffrn_reflns_av_R_equivalents 0.0563
_diffrn_reflns_av_unetI/netI 0.0458
_diffrn_reflns_Laue_measured_fraction_full 0.999
_diffrn_reflns_Laue_measured_fraction_max 0.990
_diffrn_reflns_limit_h_max 36
_diffrn_reflns_limit_h_min -37
_diffrn_reflns_limit_k_max 12
_diffrn_reflns_limit_k_min -12
_diffrn_reflns_limit_l_max 8
_diffrn_reflns_limit_l_min -8
_diffrn_reflns_number 5901
_diffrn_reflns_point_group_measured_fraction_full 0.880
_diffrn_reflns_point_group_measured_fraction_max 0.860
_diffrn_reflns_theta_full 67.684
_diffrn_reflns_theta_max 72.667
_diffrn_reflns_theta_min 4.446
_diffrn_source 'micro-focus sealed X-ray tube'
_exptl_absorpt_coefficient_mu 1.877
_exptl_absorpt_correction_T_max 1.00000
_exptl_absorpt_correction_T_min 0.61809
_exptl_absorpt_correction_type multi-scan
_exptl_absorpt_process_details
;
CrysAlisPro 1.171.39.46 (Rigaku Oxford Diffraction, 2018)
Empirical absorption correction using spherical harmonics,
 implemented in SCALE3 ABSPACK scaling algorithm.
;
_exptl_crystal_colour colourless
_exptl_crystal_density_diffrn 1.482
_exptl_crystal_description rhomboids
_exptl_crystal_F_000 1056
_exptl_crystal_size_max 0.234
_exptl_crystal_size_mid 0.095
_exptl_crystal_size_min 0.083
_refine_diff_density_max 1.432
_refine_diff_density_min -1.327
_refine_diff_density_rms 0.104
_refine_ls_abs_structure_details
;
 Flack x determined using 615 quotients [(I+)-(I-)]/[(I+)+(I-)]
 (Parsons, Flack and Wagner, Acta Cryst. B69 (2013) 249-259).
;
_refine_ls_abs_structure_Flack 0.05(5)
_refine_ls_extinction_method none
_refine_ls_goodness_of_fit_ref 1.048
_refine_ls_hydrogen_treatment constr
_refine_ls_matrix_type full
_refine_ls_number_parameters 158
_refine_ls_number_reflns 1980
_refine_ls_number_restraints 1
_refine_ls_restrained_S_all 1.047
_refine_ls_R_factor_all 0.0603
_refine_ls_R_factor_gt 0.0558
_refine_ls_shift/su_max 0.000
_refine_ls_shift/su_mean 0.000
_refine_ls_structure_factor_coef Fsqd
_refine_ls_weighting_details 'w=1/[\s^2^(Fo^2^)+(0.1231P)^2^+0.0545P] where P=(Fo^2^+2Fc^2^)/3'
_refine_ls_weighting_scheme calc
_refine_ls_wR_factor_gt 0.1494
_refine_ls_wR_factor_ref 0.1599
_reflns_Friedel_coverage 0.595
_reflns_Friedel_fraction_full 0.737
_reflns_Friedel_fraction_max 0.704
_reflns_number_gt 1790
_reflns_number_total 1980
_reflns_threshold_expression 'I > 2\s(I)'
_cod_data_source_file d0dt02437f2.cif
_cod_data_source_block ZnL1
_cod_depositor_comments 'Adding full bibliography for 7705120--7705129.cif.'
_cod_database_code 7705126
_shelx_shelxl_version_number 2018/3
_shelx_space_group_comment
;
The symmetry employed for this shelxl refinement is uniquely defined
by the following loop, which should always be used as a source of
symmetry information in preference to the above space-group names.
They are only intended as comments.
;
_exptl_absorpt_special_details
;
Empirical correction (ABSPACK) includes:
- Absorption correction using spherical harmonics
- Frame scaling
;

loop_
_space_group_symop_operation_xyz
'x, y, z'
'-x, -y, z'
'x+1/2, -y, z'
'-x+1/2, y, z'
'x+1/2, y+1/2, z+1/2'
'-x+1/2, -y+1/2, z+1/2'
'x+1, -y+1/2, z+1/2'
'-x+1, y+1/2, z+1/2'

loop_
_atom_site_label
_atom_site_type_symbol
_atom_site_fract_x
_atom_site_fract_y
_atom_site_fract_z
_atom_site_U_iso_or_equiv
_atom_site_adp_type
_atom_site_occupancy
_atom_site_site_symmetry_order
_atom_site_calc_flag
_atom_site_refinement_flags_posn
_atom_site_refinement_flags_adp
_atom_site_refinement_flags_occupancy
_atom_site_disorder_assembly
_atom_site_disorder_group
C1 C 0.56094(17) 0.5592(5) 0.3446(9) 0.0303(11) Uani 1 1 d . . . . .
C2 C 0.59864(17) 0.5569(5) 0.4781(8) 0.0298(11) Uani 1 1 d . . . . .
C3 C 0.60106(16) 0.6387(4) 0.6305(9) 0.0303(11) Uani 1 1 d . . . . .
H3 H 0.579378 0.700067 0.648462 0.036 Uiso 1 1 calc R U . . .
C4 C 0.63596(17) 0.6286(5) 0.7560(9) 0.0317(11) Uani 1 1 d . . . . .
H4 H 0.637959 0.683115 0.858514 0.038 Uiso 1 1 calc R U . . .
C5 C 0.66806(16) 0.5355(5) 0.7264(9) 0.0275(10) Uani 1 1 d . . . . .
C6 C 0.6323(2) 0.4677(6) 0.4583(9) 0.0336(12) Uani 1 1 d . . . . .
H6 H 0.631223 0.412833 0.355911 0.040 Uiso 1 1 calc R U . . .
C7 C 0.70777(19) 0.5154(5) 0.8539(9) 0.0264(12) Uani 1 1 d . . . . .
C8 C 0.750000 0.5393(7) 0.7367(11) 0.0267(14) Uani 1 2 d S T P . .
H8A H 0.749999 0.626340 0.691858 0.032 Uiso 1 2 calc R U P . .
H8B H 0.750000 0.483701 0.627993 0.032 Uiso 1 2 calc R U P . .
C9 C 0.70826(16) 0.3770(5) 0.9237(8) 0.0276(10) Uani 1 1 d . . . . .
H9A H 0.682239 0.361217 0.999802 0.033 Uiso 1 1 calc R U . . .
H9B H 0.707482 0.319828 0.816852 0.033 Uiso 1 1 calc R U . . .
C10 C 0.750000 0.3514(7) 1.0407(11) 0.0290(14) Uani 1 2 d S T P . .
H10 H 0.750001 0.262800 1.082894 0.035 Uiso 1 2 calc R U P . .
C11 C 0.750000 0.4394(6) 1.2117(12) 0.0311(17) Uani 1 2 d S T P . .
H11A H 0.775967 0.423180 1.287979 0.037 Uiso 0.5 1 calc R U P . .
H11B H 0.724033 0.423180 1.287978 0.037 Uiso 0.5 1 calc R U P . .
C12 C 0.750000 0.5780(7) 1.1457(12) 0.0303(18) Uani 1 2 d S T P . .
H12 H 0.750000 0.634088 1.255711 0.036 Uiso 1 2 calc R U P . .
C13 C 0.70843(17) 0.6046(5) 1.0267(9) 0.0296(11) Uani 1 1 d . . . . .
H13A H 0.708479 0.692357 0.985422 0.036 Uiso 1 1 calc R U . . .
H13B H 0.682170 0.590687 1.102175 0.036 Uiso 1 1 calc R U . . .
C14 C 0.5398(2) 0.3526(5) -0.2097(10) 0.0457(14) Uani 1 1 d . . . . .
H14A H 0.562690 0.409641 -0.169327 0.068 Uiso 1 1 calc R U . . .
H14B H 0.530739 0.374636 -0.334888 0.068 Uiso 1 1 calc R U . . .
H14C H 0.550845 0.267166 -0.208619 0.068 Uiso 1 1 calc R U . . .
N1 N 0.66620(14) 0.4564(5) 0.5786(7) 0.0332(11) Uani 1 1 d . . . . .
O1 O 0.56097(14) 0.4798(4) 0.2095(7) 0.0333(10) Uani 1 1 d . . . . .
O2 O 0.52970(12) 0.6353(3) 0.3669(6) 0.0376(9) Uani 1 1 d . . . . .
O3 O 0.50241(11) 0.3625(4) -0.0835(8) 0.0332(11) Uani 1 1 d . . . . .
H3A H 0.488504 0.295649 -0.084796 0.040 Uiso 1 1 calc R U . . .
Zn1 Zn 0.500000 0.500000 0.1108(3) 0.0281(3) Uani 1 2 d S T P . .

loop_
_atom_site_aniso_label
_atom_site_aniso_U_11
_atom_site_aniso_U_22
_atom_site_aniso_U_33
_atom_site_aniso_U_23
_atom_site_aniso_U_13
_atom_site_aniso_U_12
C1 0.037(2) 0.028(2) 0.026(3) 0.005(2) 0.002(2) -0.0035(18)
C2 0.032(2) 0.031(3) 0.027(3) 0.002(2) 0.001(2) -0.001(2)
C3 0.035(2) 0.025(2) 0.031(3) 0.002(2) -0.002(2) 0.0029(17)
C4 0.039(2) 0.030(2) 0.026(3) -0.001(2) 0.002(2) -0.0027(18)
C5 0.031(3) 0.028(2) 0.023(3) 0.000(2) 0.000(2) -0.0024(19)
C6 0.037(3) 0.037(2) 0.026(3) -0.001(3) -0.001(2) 0.002(2)
C7 0.033(3) 0.028(2) 0.018(3) -0.0030(19) -0.001(2) 0.0005(16)
C8 0.029(3) 0.031(3) 0.020(3) -0.004(3) 0.000 0.000
C9 0.034(2) 0.025(2) 0.024(3) 0.000(2) 0.003(2) -0.0014(17)
C10 0.034(3) 0.032(3) 0.022(4) 0.002(3) 0.000 0.000
C11 0.042(4) 0.029(4) 0.022(4) -0.001(3) 0.000 0.000
C12 0.035(3) 0.030(3) 0.026(5) -0.004(3) 0.000 0.000
C13 0.041(3) 0.024(2) 0.024(3) -0.004(2) 0.000(2) 0.0008(17)
C14 0.056(3) 0.045(3) 0.036(4) -0.012(3) 0.010(3) -0.011(3)
N1 0.035(2) 0.037(2) 0.028(3) -0.006(2) -0.0021(19) 0.0035(17)
O1 0.031(2) 0.0416(19) 0.027(3) -0.0040(18) -0.0021(18) 0.0015(15)
O2 0.0418(19) 0.0294(17) 0.042(2) -0.0006(16) -0.0068(19) 0.0057(14)
O3 0.043(2) 0.027(2) 0.030(3) -0.004(2) 0.0042(15) -0.0073(12)
Zn1 0.0329(5) 0.0276(5) 0.0239(6) 0.000 0.000 0.0001(3)

loop_
_atom_type_symbol
_atom_type_description
_atom_type_scat_dispersion_real
_atom_type_scat_dispersion_imag
_atom_type_scat_source
C C 0.0181 0.0091 'International Tables Vol C Tables 4.2.6.8 and 6.1.1.4'
H H 0.0000 0.0000 'International Tables Vol C Tables 4.2.6.8 and 6.1.1.4'
N N 0.0311 0.0180 'International Tables Vol C Tables 4.2.6.8 and 6.1.1.4'
O O 0.0492 0.0322 'International Tables Vol C Tables 4.2.6.8 and 6.1.1.4'
Zn Zn -1.5491 0.6778 'International Tables Vol C Tables 4.2.6.8 and 6.1.1.4'

loop_
_geom_angle_atom_site_label_1
_geom_angle_atom_site_label_2
_geom_angle_atom_site_label_3
_geom_angle
_geom_angle_site_symmetry_1
_geom_angle_site_symmetry_3
_geom_angle_publ_flag
O2 C1 O1 121.2(5) . . ?
O2 C1 C2 120.7(5) . . ?
O1 C1 C2 118.1(4) . . ?
C3 C2 C6 117.3(5) . . ?
C3 C2 C1 122.0(4) . . ?
C6 C2 C1 120.6(5) . . ?
C2 C3 C4 119.7(5) . . ?
C3 C4 C5 119.1(5) . . ?
N1 C5 C4 121.7(5) . . ?
N1 C5 C7 114.4(5) . . ?
C4 C5 C7 123.9(5) . . ?
N1 C6 C2 123.7(5) . . ?
C5 C7 C9 109.4(4) . . ?
C5 C7 C8 108.0(5) . . ?
C9 C7 C8 108.7(5) . . ?
C5 C7 C13 113.6(4) . . ?
C9 C7 C13 108.5(5) . . ?
C8 C7 C13 108.6(5) . . ?
C7 C8 C7 111.5(7) . 4_655 ?
C10 C9 C7 110.4(5) . . ?
C11 C10 C9 108.9(4) . 4_655 ?
C11 C10 C9 108.9(4) . . ?
C9 C10 C9 110.6(6) 4_655 . ?
C10 C11 C12 109.5(7) . . ?
C11 C12 C13 109.9(4) . . ?
C11 C12 C13 109.9(4) . 4_655 ?
C13 C12 C13 109.4(7) . 4_655 ?
C12 C13 C7 109.7(4) . . ?
C6 N1 C5 118.5(5) . . ?
C1 O1 Zn1 101.3(3) . . ?
C1 O2 Zn1 79.2(3) . . ?
C14 O3 Zn1 120.5(3) . . ?
O1 Zn1 O1 138.6(3) . 2_665 ?
O1 Zn1 O3 97.61(16) . . ?
O1 Zn1 O3 110.82(16) 2_665 . ?
O1 Zn1 O3 110.82(16) . 2_665 ?
O1 Zn1 O3 97.62(16) 2_665 2_665 ?
O3 Zn1 O3 92.7(3) . 2_665 ?
O1 Zn1 O2 90.89(17) . 2_665 ?
O1 Zn1 O2 57.68(15) 2_665 2_665 ?
O3 Zn1 O2 96.00(17) . 2_665 ?
O3 Zn1 O2 155.30(14) 2_665 2_665 ?
O1 Zn1 O2 57.68(15) . . ?
O1 Zn1 O2 90.89(17) 2_665 . ?
O3 Zn1 O2 155.30(14) . . ?
O3 Zn1 O2 96.00(17) 2_665 . ?
O2 Zn1 O2 85.5(2) 2_665 . ?
O1 Zn1 C1 114.44(19) . 2_665 ?
O1 Zn1 C1 29.20(18) 2_665 2_665 ?
O3 Zn1 C1 107.36(16) . 2_665 ?
O3 Zn1 C1 126.72(16) 2_665 2_665 ?
O2 Zn1 C1 28.65(15) 2_665 2_665 ?
O2 Zn1 C1 85.65(16) . 2_665 ?

loop_
_geom_bond_atom_site_label_1
_geom_bond_atom_site_label_2
_geom_bond_distance
_geom_bond_site_symmetry_2
_geom_bond_publ_flag
C1 O2 1.250(6) . ?
C1 O1 1.274(7) . ?
C1 C2 1.485(7) . ?
C2 C3 1.386(8) . ?
C2 C6 1.393(8) . ?
C3 C4 1.387(8) . ?
C4 C5 1.396(7) . ?
C5 N1 1.343(8) . ?
C5 C7 1.520(8) . ?
C6 N1 1.341(8) . ?
C7 C9 1.539(7) . ?
C7 C8 1.546(7) . ?
C7 C13 1.547(8) . ?
C9 C10 1.537(7) . ?
C10 C11 1.529(11) . ?
C11 C12 1.534(10) . ?
C12 C13 1.542(7) . ?
C12 C13 1.542(7) 4_655 ?
C14 O3 1.449(7) . ?
O1 Zn1 1.986(4) . ?
O2 Zn1 2.481(4) . ?
O3 Zn1 2.004(5) . ?
